data_4029174
loop_
_publ_author_name
'Padungros, Panuwat'
'Alberch, Laura'
'Wei, Alexander'

_publ_section_title
;
 Glycosyl Dithiocarbamates: \b-Selective Couplings without Auxiliary
 Groups.
;
_journal_issue 6
_journal_name_full 'The Journal of organic chemistry'
_journal_page_first 2611
_journal_page_last 2624
_journal_paper_doi 10.1021/jo500032k
_journal_volume 79
_journal_year 2014
_chemical_absolute_configuration ad
_chemical_formula_moiety 'C39 H45 N1 O5 S2'
_chemical_formula_sum 'C39 H45 N O5 S2'
_chemical_formula_weight 671.93
_chemical_name_systematic ' ?'
_space_group_IT_number 19
_symmetry_cell_setting orthorhombic
_symmetry_space_group_name_Hall 'P 2ac 2ab'
_symmetry_space_group_name_H-M 'P 21 21 21'
_cell_angle_alpha 90.00
_cell_angle_beta 90.00
_cell_angle_gamma 90.00
_cell_formula_units_Z 4
_cell_length_a 7.8008(2)
_cell_length_b 20.4180(4)
_cell_length_c 23.6928(17)
_cell_measurement_reflns_used 24109
_cell_measurement_temperature 260.00(2)
_cell_measurement_theta_max 66
_cell_measurement_theta_min 2
_cell_volume 3773.7(3)
_computing_cell_refinement 'DENZO/SCALEPACK (Otwinowski & Minor, 1996)'
_computing_data_collection 'Collect (Nonius, 1998)'
_computing_data_reduction 'EVALCCD (Duisenberg, 2003)'
_computing_molecular_graphics
;
    ORTEP (Johnson, 1976)
    PLATON (Spek, 2003)
;
_computing_publication_material 'SHELX97(Sheldrick, 2008) and local programs'
_computing_structure_refinement 'SHELX97 (Sheldrick, 2008)'
_computing_structure_solution
;
 Direct methods (SIR2011, Burla et al., in press)
;
_diffrn_ambient_temperature 260.00(2)
_diffrn_measured_fraction_theta_full 0.9750
_diffrn_measured_fraction_theta_max 0.9750
_diffrn_measurement_device_type Nonius_KappaCCD
_diffrn_measurement_method \w
_diffrn_radiation_monochromator 'graphite 002'
_diffrn_radiation_type CU-K\a
_diffrn_radiation_wavelength 1.54184
_diffrn_reflns_av_R_equivalents 0.0431
_diffrn_reflns_av_sigmaI/netI 0.0389
_diffrn_reflns_limit_h_max 9
_diffrn_reflns_limit_h_min -8
_diffrn_reflns_limit_k_max 24
_diffrn_reflns_limit_k_min -13
_diffrn_reflns_limit_l_max 28
_diffrn_reflns_limit_l_min -28
_diffrn_reflns_number 24109
_diffrn_reflns_theta_full 66.5
_diffrn_reflns_theta_max 66.55
_diffrn_reflns_theta_min 1.86
_diffrn_standards_number 0
_exptl_absorpt_coefficient_mu 1.608
_exptl_absorpt_correction_T_max 0.8936
_exptl_absorpt_correction_T_min 0.6393
_exptl_absorpt_correction_type multi-scan
_exptl_absorpt_process_details 'SADABS (Sheldrick 1996)'
_exptl_crystal_colour colorless
_exptl_crystal_density_diffrn 1.183
_exptl_crystal_density_method 'not measured'
_exptl_crystal_description needle
_exptl_crystal_F_000 1432
_exptl_crystal_size_max 0.25
_exptl_crystal_size_mid 0.10
_exptl_crystal_size_min 0.07
_refine_diff_density_max 0.28
_refine_diff_density_min -0.27
_refine_ls_abs_structure_details 'Flack H. D. (1983), Acta Cryst. A39, 876-881'
_refine_ls_abs_structure_Flack 0.015(19)
_refine_ls_extinction_coef 0.25E-02
_refine_ls_extinction_method 'SHELXL97 (Sheldrick 2008)'
_refine_ls_goodness_of_fit_ref 1.148
_refine_ls_hydrogen_treatment constr
_refine_ls_matrix_type full
_refine_ls_number_parameters 427
_refine_ls_number_reflns 6495
_refine_ls_number_restraints 0
_refine_ls_R_factor_all 0.066
_refine_ls_R_factor_gt 0.039
_refine_ls_shift/su_max 0.001
_refine_ls_structure_factor_coef Fsqd
_refine_ls_weighting_details '1/[\s^2^(Fo^2^)+(0.0349P)^2^+0.8822P] where P=(Fo^2^+2Fc^2^)/3  '
_refine_ls_weighting_scheme calc
_refine_ls_wR_factor_gt 0.084
_refine_ls_wR_factor_ref 0.111
_reflns_Friedel_coverage 1.0000
_reflns_number_gt 4668
_reflns_number_total 6495
_reflns_threshold_expression >2.0\s(I)
_cod_data_source_file jo500032k_si_002.cif
_cod_data_source_block PP4143
_cod_depositor_comments
;
The following automatic conversions were performed:

'_refine_ls_weighting_scheme' value 'calc ' changed to 'calc'
according to
/usr/data/users/saulius/crontab/automatic-downloads/current/ACS/lib/dictionaries/cif_core.dic
dictionary named 'cif_core.dic' version 2.4.2 from 2011-04-26.

Automatic conversion script
Id: cif_fix_values 2281 2013-09-26 08:29:07Z andrius 
;
_cod_original_formula_sum 'C39 H45 N1 O5 S2'
_cod_database_code 4029174

loop_
_symmetry_equiv_pos_as_xyz
'x, y, z'
'-x+1/2, -y, z+1/2'
'-x, y+1/2, -z+1/2'
'x+1/2, -y+1/2, -z'

loop_
_atom_site_label
_atom_site_fract_x
_atom_site_fract_y
_atom_site_fract_z
_atom_site_U_iso_or_equiv
_atom_site_adp_type
_atom_site_occupancy
_atom_site_symmetry_multiplicity
_atom_site_calc_flag
_atom_site_refinement_flags
S61 0.12560(10) 0.20455(4) 0.29762(3) 0.0587(2) Uani 1 1 d .
S62 0.36859(11) 0.23542(5) 0.39336(4) 0.0685(3) Uani 1 1 d .
O1 0.4184(3) 0.24603(9) 0.25615(8) 0.0563(5) Uani 1 1 d .
O4 0.6166(3) 0.33706(10) 0.19107(9) 0.0671(6) Uani 1 1 d .
O30 0.7592(3) 0.18681(12) 0.16521(9) 0.0684(6) Uani 1 1 d .
O40 0.4811(3) 0.09635(10) 0.14175(8) 0.0593(6) Uani 1 1 d .
O50 0.2361(3) 0.08414(9) 0.23109(8) 0.0545(5) Uani 1 1 d .
N63 0.0304(3) 0.24357(13) 0.39776(10) 0.0579(7) Uani 1 1 d .
C2 0.5916(4) 0.23491(15) 0.23861(12) 0.0544(8) Uani 1 1 d .
C3 0.5873(4) 0.19645(16) 0.18341(12) 0.0540(7) Uani 1 1 d .
C4 0.4949(4) 0.13241(14) 0.19338(12) 0.0501(7) Uani 1 1 d .
C5 0.3168(4) 0.14443(14) 0.21711(12) 0.0498(7) Uani 1 1 d .
C6 0.3339(4) 0.18651(14) 0.27004(12) 0.0524(8) Uani 1 1 d .
C8 0.6060(5) 0.43921(16) 0.14316(15) 0.0671(9) Uani 1 1 d .
C11 0.6816(4) 0.30004(16) 0.23647(14) 0.0651(9) Uani 1 1 d .
C13 0.6263(6) 0.50666(17) 0.14140(18) 0.0813(11) Uani 1 1 d .
C14 0.6860(5) 0.40098(17) 0.18991(16) 0.0790(11) Uani 1 1 d .
C19 0.5105(6) 0.41050(19) 0.10193(17) 0.0881(12) Uani 1 1 d .
C21 0.4511(7) 0.5136(2) 0.0592(2) 0.1049(16) Uani 1 1 d .
C29 0.5504(7) 0.5426(2) 0.0992(2) 0.1018(15) Uani 1 1 d .
C30 0.7843(6) 0.1810(4) 0.10666(18) 0.146(3) Uani 1 1 d .
C31 0.9538(5) 0.2082(2) 0.08942(15) 0.0739(10) Uani 1 1 d .
C32 1.0652(7) 0.1704(3) 0.05882(19) 0.1036(15) Uani 1 1 d .
C33 1.2239(7) 0.2004(3) 0.0397(2) 0.1102(16) Uani 1 1 d .
C34 1.2483(7) 0.2616(4) 0.0535(2) 0.129(2) Uani 1 1 d .
C35 1.1373(12) 0.2967(4) 0.0843(3) 0.188(3) Uani 1 1 d .
C36 0.9936(9) 0.2692(3) 0.1015(3) 0.136(2) Uani 1 1 d .
C40 0.5428(6) 0.03146(19) 0.14449(17) 0.0928(14) Uani 1 1 d .
C41 0.5017(5) -0.0040(2) 0.09091(18) 0.0816(11) Uani 1 1 d .
C42 0.4992(7) -0.0708(2) 0.0907(2) 0.1052(15) Uani 1 1 d .
C43 0.4585(7) -0.1050(3) 0.0428(3) 0.127(2) Uani 1 1 d .
C44 0.4195(7) -0.0736(3) -0.0051(3) 0.122(2) Uani 1 1 d .
C45 0.4242(9) -0.0069(3) -0.0067(2) 0.142(2) Uani 1 1 d .
C46 0.4677(8) 0.0278(2) 0.0419(2) 0.129(2) Uani 1 1 d .
C50 0.1005(5) 0.06623(18) 0.19353(16) 0.0774(11) Uani 1 1 d .
C51 0.0042(4) 0.00960(16) 0.21644(15) 0.0633(9) Uani 1 1 d .
C52 -0.0811(5) 0.01349(19) 0.26675(19) 0.0863(12) Uani 1 1 d .
C53 -0.1766(6) -0.0373(3) 0.2870(2) 0.1116(16) Uani 1 1 d .
C54 -0.1902(6) -0.0938(3) 0.2569(3) 0.1154(18) Uani 1 1 d .
C55 -0.1072(8) -0.0994(2) 0.2072(3) 0.1096(16) Uani 1 1 d .
C56 -0.0090(6) -0.0481(2) 0.18671(18) 0.0851(11) Uani 1 1 d .
C62 0.1713(4) 0.22939(14) 0.36808(12) 0.0514(7) Uani 1 1 d .
C64 0.0405(5) 0.26639(19) 0.45631(13) 0.0730(10) Uani 1 1 d .
C65 0.0419(7) 0.3404(2) 0.45929(18) 0.1024(15) Uani 1 1 d .
C66 -0.1439(4) 0.2326(2) 0.37643(14) 0.0704(10) Uani 1 1 d .
C67 -0.2023(5) 0.1626(2) 0.38633(18) 0.0936(13) Uani 1 1 d .
C999 0.4302(7) 0.4470(2) 0.06021(19) 0.1063(16) Uani 1 1 d .
H2 0.6492 0.2073 0.2678 0.065 Uiso 1 1 calc R
H3 0.5239 0.2224 0.1543 0.065 Uiso 1 1 calc R
H4 0.5619 0.1059 0.2211 0.060 Uiso 1 1 calc R
H5 0.2460 0.1682 0.1885 0.060 Uiso 1 1 calc R
H6 0.4021 0.1624 0.2991 0.063 Uiso 1 1 calc R
H13 0.6928 0.5281 0.1694 0.098 Uiso 1 1 calc R
H19 0.4985 0.3642 0.1017 0.106 Uiso 1 1 calc R
H21 0.3970 0.5392 0.0308 0.126 Uiso 1 1 calc R
H29 0.5676 0.5886 0.0980 0.122 Uiso 1 1 calc R
H32 1.0395 0.1260 0.0503 0.124 Uiso 1 1 calc R
H33 1.3059 0.1766 0.0183 0.132 Uiso 1 1 calc R
H34 1.3503 0.2824 0.0411 0.155 Uiso 1 1 calc R
H35 1.1618 0.3410 0.0936 0.226 Uiso 1 1 calc R
H36 0.9159 0.2944 0.1235 0.163 Uiso 1 1 calc R
H42 0.5262 -0.0940 0.1243 0.126 Uiso 1 1 calc R
H43 0.4579 -0.1515 0.0436 0.152 Uiso 1 1 calc R
H44 0.3887 -0.0978 -0.0378 0.146 Uiso 1 1 calc R
H45 0.3980 0.0157 -0.0407 0.171 Uiso 1 1 calc R
H46 0.4737 0.0743 0.0407 0.155 Uiso 1 1 calc R
H52 -0.0735 0.0527 0.2882 0.104 Uiso 1 1 calc R
H53 -0.2339 -0.0331 0.3222 0.134 Uiso 1 1 calc R
H54 -0.2575 -0.1291 0.2708 0.138 Uiso 1 1 calc R
H55 -0.1162 -0.1388 0.1861 0.131 Uiso 1 1 calc R
H56 0.0498 -0.0529 0.1518 0.102 Uiso 1 1 calc R
H11A 0.6633 0.3239 0.2723 0.078 Uiso 1 1 calc R
H11B 0.8064 0.2932 0.2315 0.078 Uiso 1 1 calc R
H14A 0.8116 0.3986 0.1842 0.095 Uiso 1 1 calc R
H14B 0.6641 0.4231 0.2264 0.095 Uiso 1 1 calc R
H30A 0.6919 0.2047 0.0866 0.176 Uiso 1 1 calc R
H30B 0.7779 0.1342 0.0958 0.176 Uiso 1 1 calc R
H40A 0.4892 0.0085 0.1768 0.111 Uiso 1 1 calc R
H40B 0.6684 0.0319 0.1504 0.111 Uiso 1 1 calc R
H50A 0.1489 0.0547 0.1562 0.093 Uiso 1 1 calc R
H50B 0.0219 0.1038 0.1884 0.093 Uiso 1 1 calc R
H64A 0.1461 0.2490 0.4740 0.088 Uiso 1 1 calc R
H64B -0.0590 0.2494 0.4777 0.088 Uiso 1 1 calc R
H65A 0.1413 0.3573 0.4386 0.154 Uiso 1 1 calc R
H65B 0.0490 0.3543 0.4988 0.154 Uiso 1 1 calc R
H65C -0.0635 0.3576 0.4424 0.154 Uiso 1 1 calc R
H66A -0.1471 0.2423 0.3355 0.084 Uiso 1 1 calc R
H66B -0.2239 0.2630 0.3956 0.084 Uiso 1 1 calc R
H67A -0.1238 0.1324 0.3672 0.140 Uiso 1 1 calc R
H67B -0.3183 0.1569 0.3713 0.140 Uiso 1 1 calc R
H67C -0.2024 0.1533 0.4269 0.140 Uiso 1 1 calc R
H999 0.3613 0.4259 0.0326 0.128 Uiso 1 1 calc R

loop_
_atom_site_aniso_label
_atom_site_aniso_U_11
_atom_site_aniso_U_22
_atom_site_aniso_U_33
_atom_site_aniso_U_12
_atom_site_aniso_U_13
_atom_site_aniso_U_23
S61 0.0520(4) 0.0712(5) 0.0528(4) 0.0002(4) -0.0023(4) -0.0092(4)
S62 0.0568(5) 0.0862(6) 0.0625(5) 0.0014(5) -0.0088(4) -0.0150(4)
O1 0.0632(13) 0.0484(12) 0.0573(12) -0.0075(10) 0.0044(10) -0.0010(10)
O4 0.0778(15) 0.0543(13) 0.0693(14) -0.0186(12) -0.0120(13) 0.0102(11)
O30 0.0545(13) 0.0935(18) 0.0572(13) -0.0046(13) 0.0090(10) -0.0038(12)
O40 0.0680(14) 0.0541(13) 0.0560(12) 0.0050(11) -0.0006(11) -0.0098(10)
O50 0.0577(12) 0.0481(12) 0.0576(12) -0.0111(10) -0.0055(10) -0.0003(10)
N63 0.0565(16) 0.0697(18) 0.0476(14) 0.0058(14) 0.0001(12) -0.0034(13)
C2 0.0524(19) 0.0574(19) 0.0533(17) -0.0078(16) -0.0036(14) 0.0051(14)
C3 0.0523(18) 0.061(2) 0.0483(16) -0.0041(16) 0.0004(13) 0.0006(14)
C4 0.0531(17) 0.0531(18) 0.0441(16) -0.0010(15) -0.0007(14) -0.0042(13)
C5 0.0595(19) 0.0434(16) 0.0466(16) -0.0053(14) -0.0022(13) 0.0012(13)
C6 0.061(2) 0.0471(17) 0.0488(16) -0.0087(14) -0.0004(14) -0.0018(13)
C8 0.079(2) 0.052(2) 0.071(2) -0.0081(19) 0.006(2) -0.0021(17)
C11 0.068(2) 0.067(2) 0.0602(19) -0.0155(18) -0.0122(16) 0.0076(17)
C13 0.093(3) 0.051(2) 0.100(3) -0.005(2) 0.008(3) -0.007(2)
C14 0.091(3) 0.059(2) 0.087(3) -0.023(2) -0.014(2) 0.005(2)
C19 0.124(3) 0.057(2) 0.083(3) -0.003(2) -0.023(3) 0.005(2)
C21 0.137(5) 0.071(3) 0.106(4) 0.016(3) -0.009(3) 0.023(3)
C29 0.127(4) 0.056(3) 0.122(4) 0.009(3) 0.013(3) 0.012(3)
C30 0.088(3) 0.286(8) 0.065(3) -0.060(4) 0.024(2) -0.025(4)
C31 0.062(2) 0.105(3) 0.055(2) -0.007(2) 0.0031(17) 0.000(2)
C32 0.124(4) 0.104(4) 0.082(3) 0.000(3) 0.001(3) 0.005(3)
C33 0.096(4) 0.151(5) 0.084(3) 0.013(4) 0.016(3) 0.003(4)
C34 0.105(4) 0.187(7) 0.094(4) -0.046(5) 0.035(3) -0.006(4)
C35 0.225(8) 0.190(7) 0.150(6) -0.071(7) 0.095(6) -0.038(5)
C36 0.147(5) 0.125(5) 0.136(5) -0.020(4) 0.052(4) -0.013(4)
C40 0.114(4) 0.079(3) 0.086(3) 0.034(2) -0.029(3) -0.030(2)
C41 0.078(3) 0.075(3) 0.092(3) 0.022(2) -0.009(2) -0.023(2)
C42 0.127(4) 0.080(3) 0.109(4) 0.026(3) -0.016(3) -0.023(3)
C43 0.142(5) 0.090(4) 0.148(5) 0.013(3) -0.037(4) -0.048(4)
C44 0.129(5) 0.105(4) 0.132(5) 0.034(3) -0.033(4) -0.058(4)
C45 0.208(7) 0.122(5) 0.096(4) 0.026(5) -0.040(4) -0.032(3)
C46 0.206(7) 0.086(3) 0.096(4) 0.026(4) -0.045(4) -0.023(3)
C50 0.076(2) 0.075(2) 0.081(2) -0.027(2) -0.021(2) 0.008(2)
C51 0.059(2) 0.054(2) 0.076(2) -0.0073(17) -0.0098(18) -0.0050(17)
C52 0.088(3) 0.073(3) 0.098(3) -0.013(2) 0.017(2) -0.014(2)
C53 0.091(3) 0.115(4) 0.129(4) -0.029(3) 0.032(3) -0.001(3)
C54 0.094(3) 0.095(4) 0.157(5) -0.043(3) -0.022(4) 0.036(4)
C55 0.135(4) 0.057(3) 0.136(4) -0.025(3) -0.033(4) -0.006(3)
C56 0.092(3) 0.072(3) 0.092(3) -0.004(2) -0.010(2) -0.017(2)
C62 0.0573(19) 0.0463(17) 0.0505(17) -0.0027(14) 0.0030(14) 0.0005(13)
C64 0.077(2) 0.091(3) 0.0514(19) 0.010(2) 0.0053(17) -0.0114(19)
C65 0.128(4) 0.093(3) 0.086(3) 0.008(3) 0.004(3) -0.031(3)
C66 0.0496(19) 0.100(3) 0.062(2) 0.009(2) 0.0003(16) -0.0036(18)
C67 0.067(3) 0.116(4) 0.098(3) -0.019(2) 0.004(2) 0.002(3)
C999 0.152(5) 0.074(3) 0.093(3) -0.001(3) -0.028(3) 0.006(2)

loop_
_atom_type_symbol
_atom_type_description
_atom_type_scat_dispersion_real
_atom_type_scat_dispersion_imag
_atom_type_scat_source
C C 0.0181 0.0091 'International Tables Vol C Tables 4.2.6.8 and 6.1.1.4'
H H 0.0000 0.0000 'International Tables Vol C Tables 4.2.6.8 and 6.1.1.4'
N N 0.0311 0.0180 'International Tables Vol C Tables 4.2.6.8 and 6.1.1.4'
O O 0.0492 0.0322 'International Tables Vol C Tables 4.2.6.8 and 6.1.1.4'
S S 0.3331 0.5567 'International Tables Vol C Tables 4.2.6.8 and 6.1.1.4'

loop_
_geom_angle_atom_site_label_1
_geom_angle_atom_site_label_2
_geom_angle_atom_site_label_3
_geom_angle
C62 S61 C6 102.66(14)
C6 O1 C2 111.7(2)
C11 O4 C14 111.8(2)
C30 O30 C3 116.2(3)
C40 O40 C4 114.7(2)
C5 O50 C50 113.8(2)
C62 N63 C64 121.5(3)
C62 N63 C66 123.2(2)
C64 N63 C66 115.1(3)
O1 C2 C11 108.1(2)
O1 C2 C3 108.0(2)
C11 C2 C3 115.9(2)
O1 C2 H2 108.20
C11 C2 H2 108.20
C3 C2 H2 108.20
O30 C3 C4 112.2(3)
O30 C3 C2 108.1(2)
C4 C3 C2 108.8(2)
O30 C3 H3 109.30
C4 C3 H3 109.30
C2 C3 H3 109.30
O40 C4 C3 110.3(2)
O40 C4 C5 109.3(2)
C3 C4 C5 110.7(2)
O40 C4 H4 108.80
C3 C4 H4 108.80
C5 C4 H4 108.80
O50 C5 C4 110.6(2)
O50 C5 C6 109.6(2)
C4 C5 C6 108.4(2)
O50 C5 H5 109.40
C4 C5 H5 109.40
C6 C5 H5 109.40
O1 C6 C5 109.4(2)
O1 C6 S61 109.27(19)
C5 C6 S61 109.7(2)
O1 C6 H6 109.50
C5 C6 H6 109.50
S61 C6 H6 109.50
C19 C8 C13 117.9(4)
C19 C8 C14 122.4(3)
C13 C8 C14 119.6(3)
O4 C11 C2 109.4(2)
O4 C11 H11A 109.80
C2 C11 H11A 109.80
O4 C11 H11B 109.80
C2 C11 H11B 109.80
H11A C11 H11B 108.20
C29 C13 C8 120.2(4)
C29 C13 H13 119.90
C8 C13 H13 119.90
O4 C14 C8 109.7(3)
O4 C14 H14A 109.70
C8 C14 H14A 109.70
O4 C14 H14B 109.70
C8 C14 H14B 109.70
H14A C14 H14B 108.20
C8 C19 C999 121.8(4)
C8 C19 H19 119.10
C999 C19 H19 119.10
C29 C21 C999 119.1(4)
C29 C21 H21 120.40
C999 C21 H21 120.40
C21 C29 C13 121.4(4)
C21 C29 H29 119.30
C13 C29 H29 119.30
O30 C30 C31 111.2(4)
O30 C30 H30A 109.40
C31 C30 H30A 109.40
O30 C30 H30B 109.40
C31 C30 H30B 109.40
H30A C30 H30B 108.00
C36 C31 C32 119.9(5)
C36 C31 C30 120.1(5)
C32 C31 C30 119.9(5)
C31 C32 C33 118.0(5)
C31 C32 H32 121.00
C33 C32 H32 121.00
C34 C33 C32 116.7(5)
C34 C33 H33 121.70
C32 C33 H33 121.70
C33 C34 C35 123.7(6)
C33 C34 H34 118.20
C35 C34 H34 118.20
C36 C35 C34 119.3(7)
C36 C35 H35 120.30
C34 C35 H35 120.30
C31 C36 C35 122.4(6)
C31 C36 H36 118.80
C35 C36 H36 118.80
O40 C40 C41 110.0(3)
O40 C40 H40A 109.70
C41 C40 H40A 109.70
O40 C40 H40B 109.70
C41 C40 H40B 109.70
H40A C40 H40B 108.20
C46 C41 C42 118.2(4)
C46 C41 C40 122.4(4)
C42 C41 C40 119.4(4)
C41 C42 C43 121.1(5)
C41 C42 H42 119.40
C43 C42 H42 119.40
C44 C43 C42 120.8(5)
C44 C43 H43 119.60
C42 C43 H43 119.60
C43 C44 C45 119.7(5)
C43 C44 H44 120.20
C45 C44 H44 120.20
C44 C45 C46 119.5(5)
C44 C45 H45 120.30
C46 C45 H45 120.30
C41 C46 C45 120.7(5)
C41 C46 H46 119.70
C45 C46 H46 119.70
O50 C50 C51 110.3(3)
O50 C50 H50A 109.60
C51 C50 H50A 109.60
O50 C50 H50B 109.60
C51 C50 H50B 109.60
H50A C50 H50B 108.10
C52 C51 C56 117.4(3)
C52 C51 C50 121.4(3)
C56 C51 C50 121.2(4)
C53 C52 C51 121.9(4)
C53 C52 H52 119.00
C51 C52 H52 119.00
C54 C53 C52 120.2(5)
C54 C53 H53 119.90
C52 C53 H53 119.90
C55 C54 C53 119.5(5)
C55 C54 H54 120.30
C53 C54 H54 120.30
C54 C55 C56 120.5(4)
C54 C55 H55 119.70
C56 C55 H55 119.70
C51 C56 C55 120.6(4)
C51 C56 H56 119.70
C55 C56 H56 119.70
N63 C62 S62 123.9(2)
N63 C62 S61 113.0(2)
S62 C62 S61 123.11(18)
N63 C64 C65 111.2(3)
N63 C64 H64A 109.40
C65 C64 H64A 109.40
N63 C64 H64B 109.40
C65 C64 H64B 109.40
H64A C64 H64B 108.00
C64 C65 H65A 109.50
C64 C65 H65B 109.50
H65A C65 H65B 109.50
C64 C65 H65C 109.50
H65A C65 H65C 109.50
H65B C65 H65C 109.50
N63 C66 C67 111.6(3)
N63 C66 H66A 109.30
C67 C66 H66A 109.30
N63 C66 H66B 109.30
C67 C66 H66B 109.30
H66A C66 H66B 108.00
C66 C67 H67A 109.50
C66 C67 H67B 109.50
H67A C67 H67B 109.50
C66 C67 H67C 109.50
H67A C67 H67C 109.50
H67B C67 H67C 109.50
C21 C999 C19 119.5(5)
C21 C999 H999 120.30
C19 C999 H999 120.30

loop_
_geom_bond_atom_site_label_1
_geom_bond_atom_site_label_2
_geom_bond_distance
S61 C62 1.781(3)
S61 C6 1.790(3)
S62 C62 1.656(3)
O1 C6 1.421(3)
O1 C2 1.431(3)
O4 C11 1.409(3)
O4 C14 1.413(4)
O30 C30 1.406(4)
O30 C3 1.423(4)
O40 C40 1.411(4)
O40 C4 1.432(3)
O50 C5 1.422(3)
O50 C50 1.430(4)
N63 C62 1.337(4)
N63 C64 1.466(4)
N63 C66 1.468(4)
C2 C11 1.505(4)
C2 C3 1.526(4)
C2 H2 1.0000
C3 C4 1.511(4)
C3 H3 1.0000
C4 C5 1.519(4)
C4 H4 1.0000
C5 C6 1.526(4)
C5 H5 1.0000
C6 H6 1.0000
C8 C19 1.361(5)
C8 C13 1.387(5)
C8 C14 1.492(5)
C11 H11A 0.9900
C11 H11B 0.9900
C13 C29 1.373(6)
C13 H13 0.9500
C14 H14A 0.9900
C14 H14B 0.9900
C19 C999 1.387(6)
C19 H19 0.9500
C21 C29 1.361(6)
C21 C999 1.370(6)
C21 H21 0.9500
C29 H29 0.9500
C30 C31 1.491(5)
C30 H30A 0.9900
C30 H30B 0.9900
C31 C36 1.315(6)
C31 C32 1.369(6)
C32 C33 1.453(7)
C32 H32 0.9500
C33 C34 1.307(7)
C33 H33 0.9500
C34 C35 1.340(9)
C34 H34 0.9500
C35 C36 1.319(8)
C35 H35 0.9500
C36 H36 0.9500
C40 C41 1.496(5)
C40 H40A 0.9900
C40 H40B 0.9900
C41 C46 1.358(6)
C41 C42 1.363(5)
C42 C43 1.369(6)
C42 H42 0.9500
C43 C44 1.338(7)
C43 H43 0.9500
C44 C45 1.363(7)
C44 H44 0.9500
C45 C46 1.394(6)
C45 H45 0.9500
C46 H46 0.9500
C50 C51 1.482(5)
C50 H50A 0.9900
C50 H50B 0.9900
C51 C52 1.367(5)
C51 C56 1.377(5)
C52 C53 1.364(6)
C52 H52 0.9500
C53 C54 1.361(7)
C53 H53 0.9500
C54 C55 1.348(7)
C54 H54 0.9500
C55 C56 1.385(6)
C55 H55 0.9500
C56 H56 0.9500
C64 C65 1.513(5)
C64 H64A 0.9900
C64 H64B 0.9900
C65 H65A 0.9800
C65 H65B 0.9800
C65 H65C 0.9800
C66 C67 1.519(5)
C66 H66A 0.9900
C66 H66B 0.9900
C67 H67A 0.9800
C67 H67B 0.9800
C67 H67C 0.9800
C999 H999 0.9500

loop_
_geom_torsion_atom_site_label_1
_geom_torsion_atom_site_label_2
_geom_torsion_atom_site_label_3
_geom_torsion_atom_site_label_4
_geom_torsion
C6 O1 C2 C11 -168.4(2)
C6 O1 C2 C3 65.5(3)
C30 O30 C3 C4 88.7(4)
C30 O30 C3 C2 -151.4(4)
O1 C2 C3 O30 178.6(2)
C11 C2 C3 O30 57.2(3)
O1 C2 C3 C4 -59.4(3)
C11 C2 C3 C4 179.2(3)
C40 O40 C4 C3 126.9(3)
C40 O40 C4 C5 -111.1(3)
O30 C3 C4 O40 -63.3(3)
C2 C3 C4 O40 177.2(2)
O30 C3 C4 C5 175.5(2)
C2 C3 C4 C5 56.1(3)
C50 O50 C5 C4 -107.9(3)
C50 O50 C5 C6 132.7(3)
O40 C4 C5 O50 63.4(3)
C3 C4 C5 O50 -174.9(2)
O40 C4 C5 C6 -176.5(2)
C3 C4 C5 C6 -54.7(3)
C2 O1 C6 C5 -65.2(3)
C2 O1 C6 S61 174.76(18)
O50 C5 C6 O1 178.6(2)
C4 C5 C6 O1 57.8(3)
O50 C5 C6 S61 -61.6(3)
C4 C5 C6 S61 177.6(2)
C62 S61 C6 O1 -78.0(2)
C62 S61 C6 C5 162.1(2)
C14 O4 C11 C2 174.9(3)
O1 C2 C11 O4 -70.0(3)
C3 C2 C11 O4 51.3(4)
C19 C8 C13 C29 0.4(6)
C14 C8 C13 C29 -178.7(4)
C11 O4 C14 C8 -176.9(3)
C19 C8 C14 O4 -12.9(5)
C13 C8 C14 O4 166.1(3)
C13 C8 C19 C999 -2.1(7)
C14 C8 C19 C999 176.9(4)
C999 C21 C29 C13 -1.7(8)
C8 C13 C29 C21 1.5(7)
C3 O30 C30 C31 147.8(4)
O30 C30 C31 C36 -56.5(7)
O30 C30 C31 C32 126.3(5)
C36 C31 C32 C33 -1.2(7)
C30 C31 C32 C33 176.0(4)
C31 C32 C33 C34 0.1(7)
C32 C33 C34 C35 0.9(10)
C33 C34 C35 C36 -0.9(12)
C32 C31 C36 C35 1.4(10)
C30 C31 C36 C35 -175.8(6)
C34 C35 C36 C31 -0.3(12)
C4 O40 C40 C41 172.8(3)
O40 C40 C41 C46 21.3(7)
O40 C40 C41 C42 -159.3(4)
C46 C41 C42 C43 -2.0(8)
C40 C41 C42 C43 178.5(5)
C41 C42 C43 C44 -0.2(9)
C42 C43 C44 C45 1.5(10)
C43 C44 C45 C46 -0.8(10)
C42 C41 C46 C45 2.8(9)
C40 C41 C46 C45 -177.8(5)
C44 C45 C46 C41 -1.4(10)
C5 O50 C50 C51 -170.1(3)
O50 C50 C51 C52 61.8(5)
O50 C50 C51 C56 -121.0(4)
C56 C51 C52 C53 -0.4(6)
C50 C51 C52 C53 176.9(4)
C51 C52 C53 C54 -0.3(7)
C52 C53 C54 C55 0.6(8)
C53 C54 C55 C56 -0.1(8)
C52 C51 C56 C55 0.9(6)
C50 C51 C56 C55 -176.5(4)
C54 C55 C56 C51 -0.7(7)
C64 N63 C62 S62 0.3(4)
C66 N63 C62 S62 -174.6(3)
C64 N63 C62 S61 -178.6(2)
C66 N63 C62 S61 6.5(4)
C6 S61 C62 N63 -178.0(2)
C6 S61 C62 S62 3.0(2)
C62 N63 C64 C65 93.3(4)
C66 N63 C64 C65 -91.4(4)
C62 N63 C66 C67 84.3(4)
C64 N63 C66 C67 -90.9(4)
C29 C21 C999 C19 0.0(8)
C8 C19 C999 C21 2.0(8)
